data_4345340
loop_
_publ_author_name
'Tatebe, Caleb J.'
'Zeller, Matthias'
'Bart, Suzanne C.'

_publ_section_title
;
 [2\p+2\p] Cycloaddition of Isocyanates to Uranium(IV) Imido Complexes for
 the Synthesis of U(IV) \k(2)-Ureato Compounds.
;
_journal_issue 4
_journal_name_full 'Inorganic chemistry'
_journal_page_first 1956
_journal_page_last 1965
_journal_paper_doi 10.1021/acs.inorgchem.6b02547
_journal_volume 56
_journal_year 2017
_chemical_formula_sum 'C55 H66 B2 N14 S U'
_chemical_formula_weight 1214.92
_space_group_crystal_system monoclinic
_space_group_IT_number 14
_space_group_name_Hall '-P 2yn'
_space_group_name_H-M_alt 'P 1 21/n 1'
_symmetry_space_group_name_Hall '-P 2yn'
_symmetry_space_group_name_H-M 'P 1 21/n 1'
_atom_sites_solution_hydrogens geom
_atom_sites_solution_primary direct
_atom_sites_solution_secondary difmap
_audit_creation_method SHELXL-2014/7
_cell_angle_alpha 90
_cell_angle_beta 95.817(2)
_cell_angle_gamma 90
_cell_formula_units_Z 4
_cell_length_a 12.8815(5)
_cell_length_b 19.2830(6)
_cell_length_c 21.5167(5)
_cell_measurement_reflns_used 76391
_cell_measurement_temperature 100(2)
_cell_measurement_theta_max 70.066
_cell_measurement_theta_min 5.601
_cell_volume 5317.1(3)
_computing_cell_refinement 'HKL3000 (Otwinowski & Minor, 1997)'
_computing_data_collection 'CrystalClear-SM Expert 2.1 b32 (Rigaku, 2014)'
_computing_data_reduction 'HKL3000 (Otwinowski & Minor, 1997)'
_computing_structure_refinement
;  
SHELXL-2014/7 (Sheldrick, 2014), 
SHELXLE Rev714 (H\"ubschle et al., 2011)
;
_computing_structure_solution 'SHELXS-97 (Sheldrick, 2008)'
_diffrn_ambient_temperature 100(2)
_diffrn_measured_fraction_theta_full 0.981
_diffrn_measured_fraction_theta_max 0.975
_diffrn_measurement_device_type 'Rigaku Rapid II curved image plate diffractometer'
_diffrn_measurement_method 'omega scans'
_diffrn_radiation_monochromator 'laterally graded multilayer (Goebel) mirror'
_diffrn_radiation_type CuK\a
_diffrn_radiation_wavelength 1.54178
_diffrn_reflns_av_R_equivalents 0.0943
_diffrn_reflns_av_unetI/netI 0.0515
_diffrn_reflns_Laue_measured_fraction_full 0.981
_diffrn_reflns_Laue_measured_fraction_max 0.975
_diffrn_reflns_limit_h_max 15
_diffrn_reflns_limit_h_min -15
_diffrn_reflns_limit_k_max 23
_diffrn_reflns_limit_k_min -23
_diffrn_reflns_limit_l_max 26
_diffrn_reflns_limit_l_min -26
_diffrn_reflns_number 76391
_diffrn_reflns_point_group_measured_fraction_full 0.981
_diffrn_reflns_point_group_measured_fraction_max 0.975
_diffrn_reflns_theta_full 67.679
_diffrn_reflns_theta_max 70.066
_diffrn_reflns_theta_min 5.601
_diffrn_source 'microfocus X-ray tube'
_exptl_absorpt_coefficient_mu 9.363
_exptl_absorpt_correction_T_max 0.376
_exptl_absorpt_correction_T_min 0.164
_exptl_absorpt_correction_type multi-scan
_exptl_absorpt_process_details 'SCALEPACK (Otwinowski & Minor, 1997)'
_exptl_crystal_colour orange
_exptl_crystal_density_diffrn 1.518
_exptl_crystal_description block
_exptl_crystal_F_000 2448
_exptl_crystal_size_max 0.310
_exptl_crystal_size_mid 0.260
_exptl_crystal_size_min 0.130
_refine_diff_density_max 2.356
_refine_diff_density_min -2.663
_refine_diff_density_rms 0.271
_refine_ls_extinction_method none
_refine_ls_goodness_of_fit_ref 1.127
_refine_ls_hydrogen_treatment constr
_refine_ls_matrix_type full
_refine_ls_number_parameters 670
_refine_ls_number_reflns 9854
_refine_ls_number_restraints 0
_refine_ls_restrained_S_all 1.127
_refine_ls_R_factor_all 0.0761
_refine_ls_R_factor_gt 0.0625
_refine_ls_shift/su_max 0.032
_refine_ls_shift/su_mean 0.003
_refine_ls_structure_factor_coef Fsqd
_refine_ls_weighting_details 'w=1/[\s^2^(Fo^2^)+(0.1360P)^2^] where P=(Fo^2^+2Fc^2^)/3'
_refine_ls_weighting_scheme calc
_refine_ls_wR_factor_gt 0.1819
_refine_ls_wR_factor_ref 0.1979
_reflns_Friedel_coverage 0.000
_reflns_number_gt 7903
_reflns_number_total 9854
_reflns_threshold_expression 'I > 2\s(I)'
_cod_data_source_file ic6b02547_si_006.cif
_cod_data_source_block CT997
_cod_database_code 4345340
_shelx_shelxl_version_number 2014/7
_shelx_space_group_comment
;
The symmetry employed for this shelxl refinement is uniquely defined
by the following loop, which should always be used as a source of
symmetry information in preference to the above space-group names.
They are only intended as comments.
;
_shelx_estimated_absorpt_t_min 0.159
_shelx_estimated_absorpt_t_max 0.376

loop_
_space_group_symop_operation_xyz
'x, y, z'
'-x+1/2, y+1/2, -z+1/2'
'-x, -y, -z'
'x-1/2, -y-1/2, z-1/2'

loop_
_atom_site_label
_atom_site_type_symbol
_atom_site_fract_x
_atom_site_fract_y
_atom_site_fract_z
_atom_site_U_iso_or_equiv
_atom_site_adp_type
_atom_site_occupancy
_atom_site_site_symmetry_order
_atom_site_calc_flag
_atom_site_refinement_flags_posn
_atom_site_refinement_flags_adp
C1 C 0.4745(6) 0.6001(4) -0.0259(3) 0.0270(16) Uani 1 1 d . .
H1A H 0.5224 0.6048 -0.0583 0.041 Uiso 1 1 calc R U
H1B H 0.4344 0.6431 -0.0235 0.041 Uiso 1 1 calc R U
H1C H 0.4267 0.5614 -0.0363 0.041 Uiso 1 1 calc R U
C2 C 0.5362(6) 0.5865(4) 0.0363(3) 0.0217(15) Uani 1 1 d . .
C3 C 0.6425(5) 0.5790(4) 0.0496(3) 0.0198(15) Uani 1 1 d . .
H3 H 0.6938 0.5830 0.0211 0.024 Uiso 1 1 calc R U
C4 C 0.6595(5) 0.5643(4) 0.1126(3) 0.0221(15) Uani 1 1 d . .
C5 C 0.7653(6) 0.5543(4) 0.1477(3) 0.0285(17) Uani 1 1 d . .
H5A H 0.7750 0.5053 0.1589 0.043 Uiso 1 1 calc R U
H5B H 0.7707 0.5825 0.1858 0.043 Uiso 1 1 calc R U
H5C H 0.8193 0.5686 0.1214 0.043 Uiso 1 1 calc R U
C6 C 0.1731(6) 0.5176(4) 0.0419(3) 0.0358(19) Uani 1 1 d . .
H6A H 0.2104 0.5437 0.0120 0.054 Uiso 1 1 calc R U
H6B H 0.1293 0.5494 0.0634 0.054 Uiso 1 1 calc R U
H6C H 0.1291 0.4823 0.0196 0.054 Uiso 1 1 calc R U
C7 C 0.2496(5) 0.4836(4) 0.0883(3) 0.0244(16) Uani 1 1 d . .
C8 C 0.2538(5) 0.4156(4) 0.1097(3) 0.0238(15) Uani 1 1 d . .
H8 H 0.2070 0.3792 0.0965 0.029 Uiso 1 1 calc R U
C9 C 0.3392(5) 0.4111(4) 0.1538(3) 0.0220(15) Uani 1 1 d . .
C10 C 0.3744(6) 0.3470(4) 0.1902(3) 0.0289(17) Uani 1 1 d . .
H10A H 0.3986 0.3123 0.1617 0.043 Uiso 1 1 calc R U
H10B H 0.3160 0.3281 0.2106 0.043 Uiso 1 1 calc R U
H10C H 0.4317 0.3590 0.2219 0.043 Uiso 1 1 calc R U
C11 C 0.2539(6) 0.7274(4) 0.0771(3) 0.0335(18) Uani 1 1 d . .
H11A H 0.3008 0.7313 0.0442 0.050 Uiso 1 1 calc R U
H11B H 0.2188 0.7719 0.0818 0.050 Uiso 1 1 calc R U
H11C H 0.2017 0.6914 0.0659 0.050 Uiso 1 1 calc R U
C12 C 0.3162(6) 0.7085(4) 0.1379(3) 0.0256(16) Uani 1 1 d . .
C13 C 0.3339(5) 0.7480(4) 0.1905(3) 0.0262(16) Uani 1 1 d . .
H13 H 0.3092 0.7936 0.1966 0.031 Uiso 1 1 calc R U
C14 C 0.3958(5) 0.7076(4) 0.2334(3) 0.0259(16) Uani 1 1 d . .
C15 C 0.4399(6) 0.7277(4) 0.2979(3) 0.0318(18) Uani 1 1 d . .
H15A H 0.4910 0.7650 0.2955 0.048 Uiso 1 1 calc R U
H15B H 0.4740 0.6875 0.3190 0.048 Uiso 1 1 calc R U
H15C H 0.3835 0.7439 0.3216 0.048 Uiso 1 1 calc R U
C16 C 0.9080(5) 0.6892(4) 0.3344(3) 0.0286(17) Uani 1 1 d . .
H16A H 0.9486 0.6462 0.3347 0.043 Uiso 1 1 calc R U
H16B H 0.8918 0.6998 0.3769 0.043 Uiso 1 1 calc R U
H16C H 0.9486 0.7273 0.3189 0.043 Uiso 1 1 calc R U
C17 C 0.8095(5) 0.6806(4) 0.2930(3) 0.0224(15) Uani 1 1 d . .
C18 C 0.7713(5) 0.7237(4) 0.2438(3) 0.0208(14) Uani 1 1 d . .
H18 H 0.8037 0.7637 0.2288 0.025 Uiso 1 1 calc R U
C19 C 0.6754(5) 0.6952(4) 0.2214(3) 0.0202(14) Uani 1 1 d . .
C20 C 0.6063(6) 0.7250(4) 0.1677(3) 0.0284(17) Uani 1 1 d . .
H20A H 0.6494 0.7462 0.1379 0.043 Uiso 1 1 calc R U
H20B H 0.5606 0.7603 0.1833 0.043 Uiso 1 1 calc R U
H20C H 0.5637 0.6880 0.1470 0.043 Uiso 1 1 calc R U
C21 C 0.9398(6) 0.4609(4) 0.3443(3) 0.0304(19) Uani 1 1 d . .
H21A H 0.9877 0.4244 0.3335 0.046 Uiso 1 1 calc R U
H21B H 0.9267 0.4560 0.3882 0.046 Uiso 1 1 calc R U
H21C H 0.9710 0.5064 0.3380 0.046 Uiso 1 1 calc R U
C22 C 0.8388(6) 0.4548(3) 0.3035(3) 0.0207(15) Uani 1 1 d . .
C23 C 0.8087(5) 0.4035(4) 0.2612(3) 0.0250(15) Uani 1 1 d . .
H23 H 0.8479 0.3641 0.2511 0.030 Uiso 1 1 calc R U
C24 C 0.7073(5) 0.4218(4) 0.2359(3) 0.0209(15) Uani 1 1 d . .
C25 C 0.6373(6) 0.3868(4) 0.1856(3) 0.0317(18) Uani 1 1 d . .
H25A H 0.6699 0.3878 0.1464 0.048 Uiso 1 1 calc R U
H25B H 0.5701 0.4110 0.1799 0.048 Uiso 1 1 calc R U
H25C H 0.6259 0.3385 0.1975 0.048 Uiso 1 1 calc R U
C26 C 0.7772(6) 0.5448(4) 0.4847(3) 0.034(2) Uani 1 1 d . .
H26A H 0.8038 0.4999 0.4721 0.050 Uiso 1 1 calc R U
H26B H 0.7693 0.5441 0.5295 0.050 Uiso 1 1 calc R U
H26C H 0.8263 0.5815 0.4759 0.050 Uiso 1 1 calc R U
C27 C 0.6741(5) 0.5584(4) 0.4491(3) 0.0207(14) Uani 1 1 d . .
C28 C 0.5772(5) 0.5658(4) 0.4694(3) 0.0217(15) Uani 1 1 d . .
H28 H 0.5609 0.5648 0.5115 0.026 Uiso 1 1 calc R U
C29 C 0.5076(6) 0.5750(4) 0.4162(3) 0.0236(16) Uani 1 1 d . .
C30 C 0.3950(5) 0.5885(4) 0.4162(3) 0.0234(15) Uani 1 1 d . .
H30A H 0.3716 0.6189 0.3810 0.035 Uiso 1 1 calc R U
H30B H 0.3819 0.6111 0.4554 0.035 Uiso 1 1 calc R U
H30C H 0.3568 0.5445 0.4120 0.035 Uiso 1 1 calc R U
C31 C 0.3645(6) 0.4576(3) 0.3142(3) 0.0219(16) Uani 1 1 d . .
C32 C 0.5158(5) 0.3831(4) 0.3427(3) 0.0234(15) Uani 1 1 d . .
C33 C 0.4743(6) 0.3151(4) 0.3401(3) 0.0278(16) Uani 1 1 d . .
H33 H 0.4084 0.3063 0.3174 0.033 Uiso 1 1 calc R U
C34 C 0.5301(6) 0.2608(4) 0.3709(3) 0.0304(17) Uani 1 1 d . .
H34 H 0.5022 0.2152 0.3686 0.037 Uiso 1 1 calc R U
C35 C 0.6262(6) 0.2729(4) 0.4050(3) 0.0279(17) Uani 1 1 d . .
H35 H 0.6647 0.2358 0.4252 0.034 Uiso 1 1 calc R U
C36 C 0.6647(6) 0.3401(4) 0.4088(3) 0.0268(16) Uani 1 1 d . .
H36 H 0.7292 0.3495 0.4327 0.032 Uiso 1 1 calc R U
C37 C 0.6097(5) 0.3936(4) 0.3780(3) 0.0243(15) Uani 1 1 d . .
H37 H 0.6377 0.4392 0.3813 0.029 Uiso 1 1 calc R U
C38 C 0.2394(6) 0.5403(4) 0.2649(3) 0.0252(17) Uani 1 1 d . .
C39 C 0.2113(5) 0.6087(4) 0.2710(3) 0.0258(16) Uani 1 1 d . .
H39 H 0.2599 0.6401 0.2918 0.031 Uiso 1 1 calc R U
C40 C 0.1134(5) 0.6330(4) 0.2474(3) 0.0325(18) Uani 1 1 d . .
H40 H 0.0968 0.6808 0.2511 0.039 Uiso 1 1 calc R U
C41 C 0.0408(6) 0.5882(5) 0.2189(3) 0.038(2) Uani 1 1 d . .
H41 H -0.0263 0.6047 0.2031 0.045 Uiso 1 1 calc R U
C42 C 0.0660(6) 0.5184(5) 0.2130(3) 0.0357(19) Uani 1 1 d . .
H42 H 0.0157 0.4871 0.1938 0.043 Uiso 1 1 calc R U
C43 C 0.1637(5) 0.4948(4) 0.2351(3) 0.0241(15) Uani 1 1 d . .
H43 H 0.1805 0.4472 0.2302 0.029 Uiso 1 1 calc R U
C44 C 0.8862(6) 0.3589(4) 0.1065(3) 0.0349(18) Uani 1 1 d . .
H44 H 0.8609 0.3939 0.1321 0.042 Uiso 1 1 calc R U
C45 C 0.8414(6) 0.2935(4) 0.1050(3) 0.0318(18) Uani 1 1 d . .
H45 H 0.7847 0.2840 0.1288 0.038 Uiso 1 1 calc R U
C46 C 0.8795(6) 0.2422(4) 0.0688(3) 0.0282(17) Uani 1 1 d . .
H46 H 0.8495 0.1971 0.0680 0.034 Uiso 1 1 calc R U
C47 C 0.9614(6) 0.2563(4) 0.0335(3) 0.0296(17) Uani 1 1 d . .
H47 H 0.9871 0.2209 0.0085 0.036 Uiso 1 1 calc R U
C48 C 1.0052(6) 0.3209(4) 0.0347(3) 0.0302(18) Uani 1 1 d . .
H48 H 1.0615 0.3303 0.0107 0.036 Uiso 1 1 calc R U
C49 C 0.9667(6) 0.3736(4) 0.0715(3) 0.0379(19) Uani 1 1 d . .
H49 H 0.9962 0.4188 0.0721 0.046 Uiso 1 1 calc R U
C50 C 0.8373(6) 0.3112(4) 0.5719(3) 0.0373(19) Uani 1 1 d . .
H50 H 0.7887 0.3008 0.6010 0.045 Uiso 1 1 calc R U
C51 C 0.8714(6) 0.2587(4) 0.5337(3) 0.0344(18) Uani 1 1 d . .
H51 H 0.8461 0.2126 0.5365 0.041 Uiso 1 1 calc R U
C52 C 0.9425(6) 0.2750(4) 0.4917(3) 0.0327(18) Uani 1 1 d . .
H52 H 0.9661 0.2399 0.4655 0.039 Uiso 1 1 calc R U
C53 C 0.9792(6) 0.3423(5) 0.4880(3) 0.039(2) Uani 1 1 d . .
H53 H 1.0279 0.3533 0.4591 0.047 Uiso 1 1 calc R U
C54 C 0.9450(6) 0.3935(4) 0.5262(3) 0.0330(18) Uani 1 1 d . .
H54 H 0.9708 0.4395 0.5239 0.040 Uiso 1 1 calc R U
C55 C 0.8744(6) 0.3780(4) 0.5673(3) 0.0309(17) Uani 1 1 d . .
H55 H 0.8504 0.4135 0.5929 0.037 Uiso 1 1 calc R U
B1 B 0.3777(6) 0.5869(4) 0.1011(3) 0.0214(17) Uani 1 1 d . .
H1 H 0.3398 0.6009 0.0601 0.026 Uiso 1 1 calc R U
B2 B 0.7534(6) 0.5680(4) 0.3436(3) 0.0196(16) Uani 1 1 d . .
H2 H 0.8206 0.5737 0.3708 0.024 Uiso 1 1 calc R U
N1 N 0.4941(5) 0.5767(4) 0.0907(3) 0.0237(14) Uani 1 1 d . .
N2 N 0.5694(4) 0.5621(3) 0.1390(2) 0.0187(12) Uani 1 1 d . .
N3 N 0.3328(5) 0.5168(3) 0.1195(2) 0.0221(13) Uani 1 1 d . .
N4 N 0.3888(5) 0.4723(3) 0.1606(2) 0.0220(13) Uani 1 1 d . .
N5 N 0.3635(4) 0.6459(3) 0.1482(2) 0.0224(13) Uani 1 1 d . .
N6 N 0.4144(4) 0.6446(3) 0.2086(2) 0.0224(13) Uani 1 1 d . .
N7 N 0.7385(4) 0.6309(3) 0.2996(2) 0.0185(12) Uani 1 1 d . .
N8 N 0.6526(4) 0.6388(3) 0.2549(2) 0.0214(12) Uani 1 1 d . .
N9 N 0.7593(4) 0.5001(3) 0.3044(2) 0.0221(12) Uani 1 1 d . .
N10 N 0.6769(4) 0.4798(3) 0.2622(2) 0.0206(12) Uani 1 1 d . .
N11 N 0.6639(5) 0.5657(3) 0.3852(2) 0.0205(13) Uani 1 1 d . .
N12 N 0.5600(4) 0.5739(3) 0.3646(2) 0.0180(12) Uani 1 1 d . .
N13 N 0.4659(4) 0.4398(3) 0.3090(2) 0.0230(13) Uani 1 1 d . .
N14 N 0.3430(4) 0.5184(3) 0.2830(2) 0.0198(12) Uani 1 1 d . .
S1 S 0.27994(14) 0.41581(10) 0.35691(7) 0.0272(4) Uani 1 1 d . .
U1 U 0.50580(2) 0.53978(2) 0.24994(2) 0.01700(14) Uani 1 1 d . .

loop_
_atom_site_aniso_label
_atom_site_aniso_U_11
_atom_site_aniso_U_22
_atom_site_aniso_U_33
_atom_site_aniso_U_23
_atom_site_aniso_U_13
_atom_site_aniso_U_12
C1 0.031(4) 0.034(4) 0.016(3) 0.000(3) 0.002(3) -0.006(3)
C2 0.034(4) 0.025(4) 0.006(2) 0.001(3) 0.000(2) -0.003(3)
C3 0.017(3) 0.028(4) 0.014(3) -0.002(3) 0.002(2) -0.004(3)
C4 0.021(4) 0.024(4) 0.020(3) 0.002(3) -0.003(3) 0.002(3)
C5 0.025(4) 0.043(5) 0.018(3) 0.004(3) 0.002(3) 0.006(3)
C6 0.036(5) 0.043(5) 0.026(4) 0.001(4) -0.006(3) -0.005(4)
C7 0.018(4) 0.041(5) 0.014(3) -0.004(3) 0.002(2) -0.004(3)
C8 0.016(3) 0.035(4) 0.019(3) -0.008(3) -0.007(2) -0.005(3)
C9 0.027(4) 0.019(4) 0.020(3) -0.001(3) 0.007(3) -0.008(3)
C10 0.041(5) 0.024(4) 0.021(3) 0.004(3) -0.001(3) -0.001(3)
C11 0.035(5) 0.040(5) 0.023(3) -0.001(3) -0.011(3) 0.011(4)
C12 0.029(4) 0.028(4) 0.019(3) 0.002(3) 0.000(3) 0.000(3)
C13 0.029(4) 0.020(4) 0.030(3) -0.001(3) 0.008(3) 0.004(3)
C14 0.030(4) 0.030(4) 0.016(3) -0.003(3) -0.005(3) 0.002(3)
C15 0.041(5) 0.032(5) 0.021(3) -0.001(3) -0.003(3) 0.002(4)
C16 0.025(4) 0.037(5) 0.023(3) 0.009(3) -0.002(3) -0.002(3)
C17 0.023(4) 0.030(4) 0.014(3) -0.004(3) 0.002(3) 0.004(3)
C18 0.024(4) 0.021(4) 0.018(3) 0.004(3) 0.005(3) -0.004(3)
C19 0.023(4) 0.025(4) 0.011(2) -0.002(3) -0.003(2) 0.002(3)
C20 0.030(4) 0.028(4) 0.026(3) 0.004(3) -0.004(3) 0.000(3)
C21 0.033(5) 0.039(5) 0.018(3) 0.001(3) -0.004(3) 0.000(3)
C22 0.020(4) 0.025(4) 0.016(3) 0.000(3) 0.002(3) 0.002(3)
C23 0.028(4) 0.026(4) 0.020(3) 0.004(3) 0.003(3) 0.006(3)
C24 0.018(3) 0.029(4) 0.016(3) 0.004(3) 0.004(2) -0.003(3)
C25 0.032(4) 0.034(5) 0.027(3) -0.005(3) -0.003(3) 0.007(4)
C26 0.023(4) 0.058(6) 0.020(3) 0.002(3) 0.003(3) 0.000(4)
C27 0.023(4) 0.022(4) 0.017(3) 0.007(3) 0.001(3) 0.001(3)
C28 0.033(4) 0.023(4) 0.009(3) 0.002(3) 0.004(3) 0.001(3)
C29 0.025(4) 0.029(5) 0.018(3) -0.006(3) 0.008(3) -0.004(3)
C30 0.022(4) 0.031(4) 0.016(3) -0.003(3) 0.000(3) -0.001(3)
C31 0.024(4) 0.026(4) 0.015(3) -0.003(3) 0.003(3) -0.009(3)
C32 0.030(4) 0.029(4) 0.012(3) -0.001(3) 0.003(3) -0.007(3)
C33 0.033(4) 0.031(4) 0.018(3) 0.002(3) -0.004(3) -0.009(3)
C34 0.041(5) 0.026(4) 0.025(3) 0.001(3) 0.006(3) 0.002(4)
C35 0.034(4) 0.028(4) 0.023(3) -0.004(3) 0.005(3) 0.004(3)
C36 0.025(4) 0.031(4) 0.025(3) -0.001(3) 0.003(3) -0.001(3)
C37 0.026(4) 0.029(4) 0.017(3) -0.001(3) -0.002(3) -0.003(3)
C38 0.029(4) 0.040(5) 0.008(3) -0.003(3) 0.007(3) 0.004(3)
C39 0.026(4) 0.036(4) 0.017(3) -0.003(3) 0.008(3) -0.007(3)
C40 0.020(4) 0.040(5) 0.037(4) 0.008(3) 0.003(3) 0.011(3)
C41 0.027(4) 0.063(6) 0.021(3) 0.006(4) -0.005(3) 0.005(4)
C42 0.033(5) 0.046(5) 0.027(3) -0.007(4) 0.001(3) -0.012(4)
C43 0.021(4) 0.037(5) 0.013(3) -0.002(3) -0.005(2) 0.004(3)
C44 0.043(5) 0.033(5) 0.029(3) 0.002(3) 0.009(3) 0.008(4)
C45 0.035(4) 0.032(5) 0.030(3) 0.006(3) 0.014(3) 0.002(4)
C46 0.039(5) 0.021(4) 0.023(3) 0.001(3) -0.001(3) 0.000(3)
C47 0.036(4) 0.037(5) 0.017(3) -0.001(3) 0.004(3) 0.007(4)
C48 0.025(4) 0.041(5) 0.026(3) 0.000(3) 0.007(3) -0.002(4)
C49 0.042(5) 0.041(5) 0.031(4) 0.000(3) 0.005(3) -0.002(4)
C50 0.037(5) 0.043(5) 0.031(4) 0.005(4) -0.001(3) 0.007(4)
C51 0.034(4) 0.032(5) 0.036(4) 0.006(3) -0.007(3) 0.005(4)
C52 0.038(5) 0.034(5) 0.023(3) -0.001(3) -0.013(3) 0.012(4)
C53 0.031(4) 0.066(7) 0.019(3) 0.011(4) -0.005(3) 0.003(4)
C54 0.028(4) 0.043(5) 0.026(3) 0.005(3) -0.008(3) 0.004(4)
C55 0.028(4) 0.032(5) 0.030(4) 0.002(3) -0.008(3) 0.005(3)
B1 0.023(4) 0.028(5) 0.012(3) 0.002(3) -0.003(3) 0.001(4)
B2 0.020(4) 0.026(5) 0.012(3) -0.003(3) -0.007(3) -0.004(3)
N1 0.024(3) 0.029(4) 0.018(3) 0.001(3) 0.003(2) 0.001(3)
N2 0.017(3) 0.021(3) 0.016(2) 0.007(2) -0.006(2) -0.002(2)
N3 0.028(3) 0.020(3) 0.018(3) 0.004(3) 0.003(2) -0.002(3)
N4 0.022(3) 0.032(3) 0.012(2) 0.003(2) 0.003(2) 0.003(3)
N5 0.021(3) 0.032(4) 0.013(2) -0.001(2) -0.004(2) 0.003(3)
N6 0.026(3) 0.029(3) 0.011(2) 0.004(2) -0.004(2) 0.002(3)
N7 0.018(3) 0.021(3) 0.016(2) 0.004(2) 0.002(2) 0.000(2)
N8 0.021(3) 0.027(3) 0.016(2) -0.001(2) -0.001(2) 0.000(3)
N9 0.023(3) 0.028(3) 0.015(2) 0.001(2) 0.001(2) -0.005(3)
N10 0.018(3) 0.028(3) 0.016(2) -0.002(2) -0.003(2) 0.004(3)
N11 0.024(3) 0.024(3) 0.012(2) 0.003(3) -0.002(2) -0.002(3)
N12 0.015(3) 0.019(3) 0.020(2) 0.002(2) 0.001(2) 0.006(2)
N13 0.027(3) 0.024(3) 0.018(2) -0.004(2) 0.007(2) 0.001(3)
N14 0.019(3) 0.023(3) 0.017(2) 0.001(2) 0.001(2) 0.003(3)
S1 0.0309(10) 0.0314(11) 0.0206(7) 0.0015(7) 0.0089(7) -0.0065(8)
U1 0.0184(2) 0.0217(2) 0.01056(18) 0.00078(7) -0.00049(12) -0.00007(8)

loop_
_atom_type_symbol
_atom_type_description
_atom_type_scat_dispersion_real
_atom_type_scat_dispersion_imag
_atom_type_scat_source
C C 0.0181 0.0091 'International Tables Vol C Tables 4.2.6.8 and 6.1.1.4'
H H 0.0000 0.0000 'International Tables Vol C Tables 4.2.6.8 and 6.1.1.4'
B B 0.0090 0.0039 'International Tables Vol C Tables 4.2.6.8 and 6.1.1.4'
N N 0.0311 0.0180 'International Tables Vol C Tables 4.2.6.8 and 6.1.1.4'
S S 0.3331 0.5567 'International Tables Vol C Tables 4.2.6.8 and 6.1.1.4'
U U -4.3638 13.4090 'International Tables Vol C Tables 4.2.6.8 and 6.1.1.4'

loop_
_geom_angle_atom_site_label_1
_geom_angle_atom_site_label_2
_geom_angle_atom_site_label_3
_geom_angle
C2 C1 H1A 109.5
C2 C1 H1B 109.5
H1A C1 H1B 109.5
C2 C1 H1C 109.5
H1A C1 H1C 109.5
H1B C1 H1C 109.5
N1 C2 C3 106.4(5)
N1 C2 C1 124.8(6)
C3 C2 C1 128.7(6)
C2 C3 C4 106.3(6)
C2 C3 H3 126.8
C4 C3 H3 126.8
N2 C4 C3 111.4(6)
N2 C4 C5 124.1(6)
C3 C4 C5 124.5(6)
C4 C5 H5A 109.5
C4 C5 H5B 109.5
H5A C5 H5B 109.5
C4 C5 H5C 109.5
H5A C5 H5C 109.5
H5B C5 H5C 109.5
C7 C6 H6A 109.5
C7 C6 H6B 109.5
H6A C6 H6B 109.5
C7 C6 H6C 109.5
H6A C6 H6C 109.5
H6B C6 H6C 109.5
N3 C7 C8 106.1(6)
N3 C7 C6 123.9(7)
C8 C7 C6 130.0(7)
C9 C8 C7 106.8(6)
C9 C8 H8 126.6
C7 C8 H8 126.6
N4 C9 C8 110.8(6)
N4 C9 C10 123.4(6)
C8 C9 C10 125.8(6)
C9 C10 H10A 109.5
C9 C10 H10B 109.5
H10A C10 H10B 109.5
C9 C10 H10C 109.5
H10A C10 H10C 109.5
H10B C10 H10C 109.5
C12 C11 H11A 109.5
C12 C11 H11B 109.5
H11A C11 H11B 109.5
C12 C11 H11C 109.5
H11A C11 H11C 109.5
H11B C11 H11C 109.5
N5 C12 C13 109.0(6)
N5 C12 C11 123.2(6)
C13 C12 C11 127.8(7)
C12 C13 C14 105.9(6)
C12 C13 H13 127.0
C14 C13 H13 127.0
N6 C14 C13 110.5(6)
N6 C14 C15 122.1(6)
C13 C14 C15 127.5(7)
C14 C15 H15A 109.5
C14 C15 H15B 109.5
H15A C15 H15B 109.5
C14 C15 H15C 109.5
H15A C15 H15C 109.5
H15B C15 H15C 109.5
C17 C16 H16A 109.5
C17 C16 H16B 109.5
H16A C16 H16B 109.5
C17 C16 H16C 109.5
H16A C16 H16C 109.5
H16B C16 H16C 109.5
N7 C17 C18 108.2(6)
N7 C17 C16 124.6(6)
C18 C17 C16 127.1(6)
C19 C18 C17 105.1(6)
C19 C18 H18 127.5
C17 C18 H18 127.5
N8 C19 C18 111.5(5)
N8 C19 C20 125.0(6)
C18 C19 C20 123.5(6)
C19 C20 H20A 109.5
C19 C20 H20B 109.5
H20A C20 H20B 109.5
C19 C20 H20C 109.5
H20A C20 H20C 109.5
H20B C20 H20C 109.5
C22 C21 H21A 109.5
C22 C21 H21B 109.5
H21A C21 H21B 109.5
C22 C21 H21C 109.5
H21A C21 H21C 109.5
H21B C21 H21C 109.5
N9 C22 C23 108.2(6)
N9 C22 C21 123.8(6)
C23 C22 C21 128.0(6)
C22 C23 C24 105.3(6)
C22 C23 H23 127.3
C24 C23 H23 127.3
N10 C24 C23 110.3(6)
N10 C24 C25 120.4(6)
C23 C24 C25 129.3(7)
C24 C25 H25A 109.5
C24 C25 H25B 109.5
H25A C25 H25B 109.5
C24 C25 H25C 109.5
H25A C25 H25C 109.5
H25B C25 H25C 109.5
C27 C26 H26A 109.5
C27 C26 H26B 109.5
H26A C26 H26B 109.5
C27 C26 H26C 109.5
H26A C26 H26C 109.5
H26B C26 H26C 109.5
C28 C27 N11 108.1(6)
C28 C27 C26 130.3(6)
N11 C27 C26 121.5(6)
C27 C28 C29 106.4(5)
C27 C28 H28 126.8
C29 C28 H28 126.8
N12 C29 C28 109.8(6)
N12 C29 C30 124.9(6)
C28 C29 C30 125.2(6)
C29 C30 H30A 109.5
C29 C30 H30B 109.5
H30A C30 H30B 109.5
C29 C30 H30C 109.5
H30A C30 H30C 109.5
H30B C30 H30C 109.5
N14 C31 N13 108.9(6)
N14 C31 S1 124.3(6)
N13 C31 S1 126.5(5)
N14 C31 U1 52.9(3)
N13 C31 U1 56.1(3)
S1 C31 U1 174.3(3)
C37 C32 C33 117.8(6)
C37 C32 N13 119.5(6)
C33 C32 N13 122.7(6)
C34 C33 C32 120.0(7)
C34 C33 H33 120.0
C32 C33 H33 120.0
C35 C34 C33 120.8(7)
C35 C34 H34 119.6
C33 C34 H34 119.6
C36 C35 C34 118.7(7)
C36 C35 H35 120.7
C34 C35 H35 120.7
C37 C36 C35 120.5(7)
C37 C36 H36 119.8
C35 C36 H36 119.8
C32 C37 C36 122.2(7)
C32 C37 H37 118.9
C36 C37 H37 118.9
C39 C38 C43 117.4(7)
C39 C38 N14 120.5(7)
C43 C38 N14 121.8(6)
C38 C39 C40 121.7(7)
C38 C39 H39 119.2
C40 C39 H39 119.2
C41 C40 C39 120.1(8)
C41 C40 H40 119.9
C39 C40 H40 119.9
C40 C41 C42 119.6(7)
C40 C41 H41 120.2
C42 C41 H41 120.2
C43 C42 C41 120.2(7)
C43 C42 H42 119.9
C41 C42 H42 119.9
C42 C43 C38 121.0(7)
C42 C43 H43 119.5
C38 C43 H43 119.5
C49 C44 C45 120.8(7)
C49 C44 H44 119.6
C45 C44 H44 119.6
C46 C45 C44 119.6(7)
C46 C45 H45 120.2
C44 C45 H45 120.2
C45 C46 C47 120.1(7)
C45 C46 H46 119.9
C47 C46 H46 119.9
C48 C47 C46 120.3(7)
C48 C47 H47 119.9
C46 C47 H47 119.9
C47 C48 C49 119.9(7)
C47 C48 H48 120.0
C49 C48 H48 120.0
C44 C49 C48 119.2(8)
C44 C49 H49 120.4
C48 C49 H49 120.4
C55 C50 C51 119.9(7)
C55 C50 H50 120.0
C51 C50 H50 120.0
C52 C51 C50 119.1(8)
C52 C51 H51 120.5
C50 C51 H51 120.5
C51 C52 C53 120.1(7)
C51 C52 H52 119.9
C53 C52 H52 119.9
C54 C53 C52 120.1(7)
C54 C53 H53 120.0
C52 C53 H53 120.0
C55 C54 C53 120.1(8)
C55 C54 H54 120.0
C53 C54 H54 120.0
C54 C55 C50 120.7(8)
C54 C55 H55 119.7
C50 C55 H55 119.7
N3 B1 N5 113.9(6)
N3 B1 N1 108.6(6)
N5 B1 N1 111.6(6)
N3 B1 H1 107.5
N5 B1 H1 107.5
N1 B1 H1 107.5
N11 B2 N7 109.2(6)
N11 B2 N9 111.8(6)
N7 B2 N9 109.7(5)
N11 B2 H2 108.7
N7 B2 H2 108.7
N9 B2 H2 108.7
C2 N1 N2 111.6(6)
C2 N1 B1 125.8(6)
N2 N1 B1 122.4(5)
C4 N2 N1 104.3(5)
C4 N2 U1 138.5(4)
N1 N2 U1 117.2(4)
C7 N3 N4 110.9(6)
C7 N3 B1 125.7(6)
N4 N3 B1 121.6(6)
C9 N4 N3 105.3(6)
C9 N4 U1 137.5(4)
N3 N4 U1 112.4(4)
C12 N5 N6 109.2(5)
C12 N5 B1 128.8(5)
N6 N5 B1 121.5(5)
C14 N6 N5 105.4(5)
C14 N6 U1 133.6(4)
N5 N6 U1 120.9(4)
C17 N7 N8 110.5(5)
C17 N7 B2 125.7(6)
N8 N7 B2 123.3(5)
C19 N8 N7 104.7(5)
C19 N8 U1 137.9(4)
N7 N8 U1 117.1(4)
C22 N9 N10 109.9(5)
C22 N9 B2 129.0(6)
N10 N9 B2 121.0(5)
C24 N10 N9 106.2(5)
C24 N10 U1 130.0(4)
N9 N10 U1 123.6(4)
C27 N11 N12 108.9(5)
C27 N11 B2 125.9(6)
N12 N11 B2 125.1(5)
C29 N12 N11 106.7(5)
C29 N12 U1 132.7(5)
N11 N12 U1 116.0(4)
C31 N13 C32 122.5(6)
C31 N13 U1 95.7(4)
C32 N13 U1 140.9(4)
C31 N14 C38 122.0(6)
C31 N14 U1 99.1(4)
C38 N14 U1 136.0(4)
N14 U1 N13 56.26(19)
N14 U1 N6 80.94(19)
N13 U1 N6 137.18(19)
N14 U1 N10 134.94(19)
N13 U1 N10 78.70(19)
N6 U1 N10 144.04(19)
N14 U1 N12 85.24(17)
N13 U1 N12 75.48(17)
N6 U1 N12 102.07(17)
N10 U1 N12 82.28(16)
N14 U1 N2 132.90(16)
N13 U1 N2 135.70(17)
N6 U1 N2 73.71(17)
N10 U1 N2 79.54(16)
N12 U1 N2 138.18(17)
N14 U1 N4 70.78(17)
N13 U1 N4 81.57(17)
N6 U1 N4 85.72(17)
N10 U1 N4 106.37(18)
N12 U1 N4 153.42(17)
N2 U1 N4 68.36(16)
N14 U1 N8 140.37(18)
N13 U1 N8 137.80(17)
N6 U1 N8 74.85(18)
N10 U1 N8 73.27(18)
N12 U1 N8 70.08(16)
N2 U1 N8 68.72(16)
N4 U1 N8 136.29(16)
N14 U1 C31 28.00(19)
N13 U1 C31 28.26(19)
N6 U1 C31 108.9(2)
N10 U1 C31 106.9(2)
N12 U1 C31 78.68(17)
N2 U1 C31 142.78(17)
N4 U1 C31 74.76(17)
N8 U1 C31 148.50(17)

loop_
_geom_bond_atom_site_label_1
_geom_bond_atom_site_label_2
_geom_bond_distance
C1 C2 1.508(8)
C1 H1A 0.9800
C1 H1B 0.9800
C1 H1C 0.9800
C2 N1 1.353(8)
C2 C3 1.378(9)
C3 C4 1.380(8)
C3 H3 0.9500
C4 N2 1.344(8)
C4 C5 1.504(9)
C5 H5A 0.9800
C5 H5B 0.9800
C5 H5C 0.9800
C6 C7 1.483(10)
C6 H6A 0.9800
C6 H6B 0.9800
C6 H6C 0.9800
C7 N3 1.365(8)
C7 C8 1.389(10)
C8 C9 1.382(8)
C8 H8 0.9500
C9 N4 1.343(8)
C9 C10 1.507(9)
C10 H10A 0.9800
C10 H10B 0.9800
C10 H10C 0.9800
C11 C12 1.508(8)
C11 H11A 0.9800
C11 H11B 0.9800
C11 H11C 0.9800
C12 N5 1.359(9)
C12 C13 1.364(9)
C13 C14 1.395(9)
C13 H13 0.9500
C14 N6 1.358(9)
C14 C15 1.496(8)
C15 H15A 0.9800
C15 H15B 0.9800
C15 H15C 0.9800
C16 C17 1.483(9)
C16 H16A 0.9800
C16 H16B 0.9800
C16 H16C 0.9800
C17 N7 1.342(8)
C17 C18 1.396(9)
C18 C19 1.392(9)
C18 H18 0.9500
C19 N8 1.353(8)
C19 C20 1.499(8)
C20 H20A 0.9800
C20 H20B 0.9800
C20 H20C 0.9800
C21 C22 1.499(10)
C21 H21A 0.9800
C21 H21B 0.9800
C21 H21C 0.9800
C22 N9 1.348(9)
C22 C23 1.373(9)
C23 C24 1.408(9)
C23 H23 0.9500
C24 N10 1.331(8)
C24 C25 1.499(9)
C25 H25A 0.9800
C25 H25B 0.9800
C25 H25C 0.9800
C26 C27 1.488(10)
C26 H26A 0.9800
C26 H26B 0.9800
C26 H26C 0.9800
C27 C28 1.371(9)
C27 N11 1.374(7)
C28 C29 1.392(9)
C28 H28 0.9500
C29 N12 1.357(8)
C29 C30 1.472(10)
C30 H30A 0.9800
C30 H30B 0.9800
C30 H30C 0.9800
C31 N14 1.365(8)
C31 N13 1.366(9)
C31 S1 1.699(7)
C31 U1 2.871(7)
C32 C37 1.377(9)
C32 C33 1.415(9)
C32 N13 1.428(9)
C33 C34 1.399(10)
C33 H33 0.9500
C34 C35 1.393(10)
C34 H34 0.9500
C35 C36 1.388(10)
C35 H35 0.9500
C36 C37 1.381(10)
C36 H36 0.9500
C37 H37 0.9500
C38 C39 1.378(9)
C38 C43 1.416(10)
C38 N14 1.416(9)
C39 C40 1.392(9)
C39 H39 0.9500
C40 C41 1.372(10)
C40 H40 0.9500
C41 C42 1.393(11)
C41 H41 0.9500
C42 C43 1.376(10)
C42 H42 0.9500
C43 H43 0.9500
C44 C49 1.372(10)
C44 C45 1.386(10)
C44 H44 0.9500
C45 C46 1.379(10)
C45 H45 0.9500
C46 C47 1.388(10)
C46 H46 0.9500
C47 C48 1.366(10)
C47 H47 0.9500
C48 C49 1.409(11)
C48 H48 0.9500
C49 H49 0.9500
C50 C55 1.381(10)
C50 C51 1.403(11)
C50 H50 0.9500
C51 C52 1.385(10)
C51 H51 0.9500
C52 C53 1.387(11)
C52 H52 0.9500
C53 C54 1.386(11)
C53 H53 0.9500
C54 C55 1.364(10)
C54 H54 0.9500
C55 H55 0.9500
B1 N3 1.538(10)
B1 N5 1.547(9)
B1 N1 1.551(10)
B1 H1 1.0000
B2 N11 1.530(9)
B2 N7 1.538(9)
B2 N9 1.564(9)
B2 H2 1.0000
N1 N2 1.376(7)
N2 U1 2.637(5)
N3 N4 1.383(8)
N4 U1 2.659(6)
N5 N6 1.395(6)
N6 U1 2.460(6)
N7 N8 1.399(7)
N8 U1 2.681(6)
N9 N10 1.380(7)
N10 U1 2.480(5)
N11 N12 1.377(7)
N12 U1 2.580(5)
N13 U1 2.394(6)
N14 U1 2.318(5)

loop_
_geom_torsion_atom_site_label_1
_geom_torsion_atom_site_label_2
_geom_torsion_atom_site_label_3
_geom_torsion_atom_site_label_4
_geom_torsion
N1 C2 C3 C4 0.3(8)
C1 C2 C3 C4 -177.4(7)
C2 C3 C4 N2 0.2(8)
C2 C3 C4 C5 -177.9(7)
N3 C7 C8 C9 0.9(7)
C6 C7 C8 C9 -178.6(7)
C7 C8 C9 N4 -0.6(7)
C7 C8 C9 C10 179.6(6)
N5 C12 C13 C14 1.0(8)
C11 C12 C13 C14 -179.8(7)
C12 C13 C14 N6 -1.0(8)
C12 C13 C14 C15 178.0(7)
N7 C17 C18 C19 -1.2(7)
C16 C17 C18 C19 -177.8(6)
C17 C18 C19 N8 1.3(7)
C17 C18 C19 C20 -179.8(6)
N9 C22 C23 C24 1.3(7)
C21 C22 C23 C24 179.4(6)
C22 C23 C24 N10 -1.2(7)
C22 C23 C24 C25 177.0(7)
N11 C27 C28 C29 2.3(8)
C26 C27 C28 C29 -177.6(7)
C27 C28 C29 N12 -0.5(9)
C27 C28 C29 C30 -176.8(7)
C37 C32 C33 C34 -2.3(9)
N13 C32 C33 C34 175.9(6)
C32 C33 C34 C35 0.7(10)
C33 C34 C35 C36 1.3(10)
C34 C35 C36 C37 -1.6(10)
C33 C32 C37 C36 2.0(9)
N13 C32 C37 C36 -176.3(6)
C35 C36 C37 C32 0.0(10)
C43 C38 C39 C40 -1.7(9)
N14 C38 C39 C40 173.0(6)
C38 C39 C40 C41 2.0(10)
C39 C40 C41 C42 -0.7(10)
C40 C41 C42 C43 -0.8(10)
C41 C42 C43 C38 1.1(10)
C39 C38 C43 C42 0.2(9)
N14 C38 C43 C42 -174.4(6)
C49 C44 C45 C46 1.2(11)
C44 C45 C46 C47 -0.8(11)
C45 C46 C47 C48 0.3(11)
C46 C47 C48 C49 -0.3(11)
C45 C44 C49 C48 -1.3(11)
C47 C48 C49 C44 0.8(11)
C55 C50 C51 C52 0.1(11)
C50 C51 C52 C53 0.2(10)
C51 C52 C53 C54 0.1(10)
C52 C53 C54 C55 -0.6(10)
C53 C54 C55 C50 1.0(10)
C51 C50 C55 C54 -0.7(11)
C3 C2 N1 N2 -0.7(8)
C1 C2 N1 N2 177.1(6)
C3 C2 N1 B1 173.7(7)
C1 C2 N1 B1 -8.5(12)
N3 B1 N1 C2 117.4(7)
N5 B1 N1 C2 -116.2(7)
N3 B1 N1 N2 -68.8(8)
N5 B1 N1 N2 57.6(9)
C3 C4 N2 N1 -0.6(8)
C5 C4 N2 N1 177.5(7)
C3 C4 N2 U1 179.8(5)
C5 C4 N2 U1 -2.1(11)
C2 N1 N2 C4 0.8(8)
B1 N1 N2 C4 -173.8(7)
C2 N1 N2 U1 -179.5(5)
B1 N1 N2 U1 5.9(8)
C8 C7 N3 N4 -0.9(7)
C6 C7 N3 N4 178.6(6)
C8 C7 N3 B1 164.0(6)
C6 C7 N3 B1 -16.5(10)
N5 B1 N3 C7 113.2(7)
N1 B1 N3 C7 -121.8(7)
N5 B1 N3 N4 -83.5(8)
N1 B1 N3 N4 41.5(8)
C8 C9 N4 N3 0.0(7)
C10 C9 N4 N3 179.9(6)
C8 C9 N4 U1 152.0(5)
C10 C9 N4 U1 -28.2(10)
C7 N3 N4 C9 0.6(7)
B1 N3 N4 C9 -165.0(6)
C7 N3 N4 U1 -159.4(4)
B1 N3 N4 U1 35.1(7)
C13 C12 N5 N6 -0.7(8)
C11 C12 N5 N6 -180.0(6)
C13 C12 N5 B1 -171.8(6)
C11 C12 N5 B1 9.0(11)
N3 B1 N5 C12 -123.6(7)
N1 B1 N5 C12 113.0(7)
N3 B1 N5 N6 66.4(8)
N1 B1 N5 N6 -57.1(8)
C13 C14 N6 N5 0.6(8)
C15 C14 N6 N5 -178.5(6)
C13 C14 N6 U1 -176.5(5)
C15 C14 N6 U1 4.5(10)
C12 N5 N6 C14 0.1(7)
B1 N5 N6 C14 171.9(6)
C12 N5 N6 U1 177.6(4)
B1 N5 N6 U1 -10.6(8)
C18 C17 N7 N8 0.7(7)
C16 C17 N7 N8 177.4(6)
C18 C17 N7 B2 173.2(5)
C16 C17 N7 B2 -10.2(10)
N11 B2 N7 C17 126.1(6)
N9 B2 N7 C17 -111.0(7)
N11 B2 N7 N8 -62.3(7)
N9 B2 N7 N8 60.5(7)
C18 C19 N8 N7 -0.9(7)
C20 C19 N8 N7 -179.7(6)
C18 C19 N8 U1 -173.5(4)
C20 C19 N8 U1 7.7(10)
C17 N7 N8 C19 0.1(7)
B2 N7 N8 C19 -172.6(5)
C17 N7 N8 U1 174.5(4)
B2 N7 N8 U1 1.9(7)
C23 C22 N9 N10 -0.9(7)
C21 C22 N9 N10 -179.1(6)
C23 C22 N9 B2 -179.2(6)
C21 C22 N9 B2 2.6(10)
N11 B2 N9 C22 -121.3(7)
N7 B2 N9 C22 117.4(7)
N11 B2 N9 N10 60.7(7)
N7 B2 N9 N10 -60.7(7)
C23 C24 N10 N9 0.7(7)
C25 C24 N10 N9 -177.7(6)
C23 C24 N10 U1 -174.4(4)
C25 C24 N10 U1 7.2(9)
C22 N9 N10 C24 0.1(7)
B2 N9 N10 C24 178.6(5)
C22 N9 N10 U1 175.6(4)
B2 N9 N10 U1 -6.0(7)
C28 C27 N11 N12 -3.2(8)
C26 C27 N11 N12 176.7(6)
C28 C27 N11 B2 173.9(7)
C26 C27 N11 B2 -6.2(11)
N7 B2 N11 C27 -130.5(7)
N9 B2 N11 C27 107.9(7)
N7 B2 N11 N12 46.2(9)
N9 B2 N11 N12 -75.4(8)
C28 C29 N12 N11 -1.4(8)
C30 C29 N12 N11 174.8(7)
C28 C29 N12 U1 152.4(5)
C30 C29 N12 U1 -31.3(11)
C27 N11 N12 C29 2.8(8)
B2 N11 N12 C29 -174.3(7)
C27 N11 N12 U1 -156.0(4)
B2 N11 N12 U1 26.8(8)
N14 C31 N13 C32 172.4(5)
S1 C31 N13 C32 -2.9(9)
U1 C31 N13 C32 171.0(7)
N14 C31 N13 U1 1.4(5)
S1 C31 N13 U1 -173.9(4)
C37 C32 N13 C31 -127.6(7)
C33 C32 N13 C31 54.3(9)
C37 C32 N13 U1 38.1(9)
C33 C32 N13 U1 -140.0(6)
N13 C31 N14 C38 162.0(5)
S1 C31 N14 C38 -22.6(8)
U1 C31 N14 C38 163.4(6)
N13 C31 N14 U1 -1.5(5)
S1 C31 N14 U1 173.9(4)
C39 C38 N14 C31 138.7(6)
C43 C38 N14 C31 -46.9(8)
C39 C38 N14 U1 -65.2(8)
C43 C38 N14 U1 109.3(7)
